data_4303855
loop_
_publ_author_name
'Padmini Ramaswamy'
'Nayana N. Hegde'
'Ramanath Prabhu'
'V. M. Vidya'
'Ayan Datta'
'Srinivasan Natarajan'

_publ_section_title
;
Synthesis, Structure, and Transformation Studies in a Family of
Inorganic-Organic Hybrid Framework Structures Based on Indium
;
_journal_name_full 'Inorganic Chemistry'
_journal_page_first 11697
_journal_page_last 11711
_journal_paper_doi 10.1021/ic901744m
_journal_volume 48
_journal_year 2009
_chemical_formula_sum 'C9 H21 In2 N3 O15 P3 S0'
_chemical_formula_weight 733.84
_chemical_name_common indiumphosphiteoxalate
_chemical_name_systematic
;
 ?
;
_space_group_IT_number 2
_symmetry_cell_setting triclinic
_symmetry_space_group_name_Hall '-P 1'
_symmetry_space_group_name_H-M 'P -1'
_atom_sites_solution_hydrogens geom
_atom_sites_solution_primary direct
_atom_sites_solution_secondary difmap
_audit_creation_method SHELXL-97
_cell_angle_alpha 100.366(9)
_cell_angle_beta 93.170(9)
_cell_angle_gamma 104.108(9)
_cell_formula_units_Z 2
_cell_length_a 6.564(3)
_cell_length_b 9.346(5)
_cell_length_c 17.980(9)
_cell_measurement_reflns_used 3459
_cell_measurement_temperature 293(2)
_cell_measurement_theta_max 25.50
_cell_measurement_theta_min 2.29
_cell_volume 1046.6(9)
_computing_cell_refinement SMART
_computing_data_collection SMART(Bruker,2000)
_computing_data_reduction SAINT(Bruker,2000)
_computing_molecular_graphics SIR92(Altomareetal.,1993)
_computing_publication_material PLATON(Spek,1990)
_computing_structure_refinement 'SHELXL-97 (Sheldrick, 1997)'
_computing_structure_solution SIR92(Altomareetal.,1993)
_diffrn_ambient_temperature 293(2)
_diffrn_measured_fraction_theta_full 0.889
_diffrn_measured_fraction_theta_max 0.889
_diffrn_measurement_device_type BrukerSMARTCCDareadetector
_diffrn_measurement_method \fand\wscans
_diffrn_radiation_monochromator graphite
_diffrn_radiation_source 'fine-focus sealed tube'
_diffrn_radiation_type MoK\a
_diffrn_radiation_wavelength 0.71073
_diffrn_reflns_av_R_equivalents 0.0599
_diffrn_reflns_av_sigmaI/netI 0.0809
_diffrn_reflns_limit_h_max 7
_diffrn_reflns_limit_h_min -7
_diffrn_reflns_limit_k_max 11
_diffrn_reflns_limit_k_min -11
_diffrn_reflns_limit_l_max 21
_diffrn_reflns_limit_l_min -21
_diffrn_reflns_number 9214
_diffrn_reflns_theta_full 25.50
_diffrn_reflns_theta_max 25.50
_diffrn_reflns_theta_min 2.29
_exptl_absorpt_coefficient_mu 2.514
_exptl_absorpt_correction_T_max 0.8242
_exptl_absorpt_correction_T_min 0.6892
_exptl_absorpt_correction_type multi-scan
_exptl_absorpt_process_details (SADABS;Sheldrick,1996)
_exptl_crystal_colour colorless
_exptl_crystal_density_diffrn 2.329
_exptl_crystal_density_method 'not measured'
_exptl_crystal_description needlelike
_exptl_crystal_F_000 718
_exptl_crystal_size_max 0.16
_exptl_crystal_size_mid 0.12
_exptl_crystal_size_min 0.08
_refine_diff_density_max 2.912
_refine_diff_density_min -1.553
_refine_diff_density_rms 0.280
_refine_ls_extinction_method none
_refine_ls_goodness_of_fit_ref 1.127
_refine_ls_hydrogen_treatment none
_refine_ls_matrix_type fullcycle
_refine_ls_number_parameters 290
_refine_ls_number_reflns 3459
_refine_ls_number_restraints 0
_refine_ls_restrained_S_all 1.127
_refine_ls_R_factor_all 0.1096
_refine_ls_R_factor_gt 0.0891
_refine_ls_shift/su_max 0.000
_refine_ls_shift/su_mean 0.000
_refine_ls_structure_factor_coef Fsqd
_refine_ls_weighting_details 'calc w=1/[\s^2^(Fo^2^)+(0.0000P)^2^+58.5455P] where P=(Fo^2^+2Fc^2^)/3'
_refine_ls_weighting_scheme calc
_refine_ls_wR_factor_gt 0.1735
_refine_ls_wR_factor_ref 0.1833
_reflns_number_gt 2809
_reflns_number_total 3459
_reflns_threshold_expression >2sigma(I)
_cod_data_source_file ic901744m_si_003_1.cif
_cod_data_source_block compoundV
_cod_depositor_comments
;
The following automatic conversions were performed:
'_symmetry_cell_setting' value 'Triclinic' changed to 'triclinic'
according to '/home/saulius/struct/CIF-dictionaries/cif_core.dic'
dictionary named 'cif_core.dic' version 2.4.1 from 2010-06-29.

Automatic conversion script
Id: cif_fix_enum 1527 2010-12-29 10:47:43Z saulius 
;
_cod_database_code 4303855

loop_
_symmetry_equiv_pos_as_xyz
'x, y, z'
'-x, -y, -z'

loop_
_atom_site_label
_atom_site_type_symbol
_atom_site_fract_x
_atom_site_fract_y
_atom_site_fract_z
_atom_site_U_iso_or_equiv
_atom_site_adp_type
_atom_site_occupancy
_atom_site_symmetry_multiplicity
_atom_site_calc_flag
_atom_site_refinement_flags
_atom_site_disorder_assembly
_atom_site_disorder_group
In1 In 0.41246(16) 0.04229(12) 0.34741(6) 0.014 Uani 1 1 d . . .
In2 In -0.23663(16) -0.33903(12) 0.23184(6) 0.013 Uani 1 1 d . . .
P1 P 0.2812(7) -0.2690(5) 0.2086(3) 0.022 Uani 1 1 d . . .
H1 H 0.2992 -0.2729 0.1546 0.026 Uiso 1 1 calc R . .
P2 P -0.1009(6) -0.0245(5) 0.3678(2) 0.017 Uani 1 1 d . . .
H2 H -0.1301 -0.0236 0.4207 0.020 Uiso 1 1 calc R . .
P3 P 0.5063(6) 0.3842(4) 0.3140(2) 0.015 Uani 1 1 d . . .
H3 H 0.3821 0.4090 0.2923 0.017 Uiso 1 1 calc R . .
O1 O 0.4784(19) 0.2143(13) 0.2856(7) 0.026 Uani 1 1 d . . .
O2 O 0.1206(16) 0.0787(12) 0.3716(8) 0.024 Uani 1 1 d . . .
O3 O 0.7308(19) 0.0363(15) 0.3326(7) 0.029 Uani 1 1 d . . .
O4 O 0.287(3) -0.1088(13) 0.2417(7) 0.041 Uani 1 1 d . . .
O5 O 0.5377(19) 0.1679(12) 0.4678(7) 0.025 Uani 1 1 d . . .
O6 O 0.3860(17) -0.1318(12) 0.4184(6) 0.018 Uani 1 1 d . . .
O7 O 0.6983(18) 0.4677(13) 0.2794(6) 0.021 Uani 1 1 d . . .
O8 O 0.4454(18) -0.3369(15) 0.2390(8) 0.032 Uani 1 1 d . . .
O9 O 0.067(2) -0.3756(16) 0.2114(8) 0.037 Uani 1 1 d . . .
O10 O -0.2119(19) -0.1795(14) 0.1534(7) 0.027 Uani 1 1 d . . .
O11 O -0.3160(18) -0.4810(13) 0.1170(7) 0.024 Uani 1 1 d . . .
O12 O -0.108(2) -0.1859(13) 0.3339(7) 0.029 Uani 1 1 d . . .
O13 O 0.511(2) 0.4241(13) 0.3983(7) 0.027 Uani 1 1 d . . .
O14 O -0.231(2) -0.4667(15) 0.0000(7) 0.035 Uani 1 1 d . . .
O15 O -0.204(3) -0.1649(17) 0.0308(8) 0.054 Uani 1 1 d . . .
N2 N 0.754(3) 0.1163(17) 0.1781(8) 0.031 Uani 1 1 d . . .
H2A H 0.6753 0.1069 0.2171 0.038 Uiso 1 1 calc R . .
H2B H 0.7735 0.0252 0.1591 0.038 Uiso 1 1 calc R . .
N3 N 0.974(3) 0.3124(18) 0.0894(8) 0.032 Uani 1 1 d . . .
H3A H 1.0573 0.3342 0.0526 0.038 Uiso 1 1 calc R . .
H3B H 0.9450 0.3979 0.1122 0.038 Uiso 1 1 calc R . .
C2 C 0.196(3) 0.483(2) 0.4795(10) 0.024 Uani 1 1 d . . .
H2C H 0.2858 0.4355 0.4477 0.029 Uiso 1 1 calc R . .
H2D H 0.2876 0.5623 0.5181 0.029 Uiso 1 1 calc R . .
C3 C 0.067(3) 0.373(2) 0.5160(13) 0.040 Uani 1 1 d . . .
H3C H 0.1567 0.3310 0.5459 0.049 Uiso 1 1 calc R . .
H3D H -0.0216 0.2916 0.4778 0.049 Uiso 1 1 calc R . .
C1 C -0.260(3) -0.4107(19) 0.0627(11) 0.027 Uani 1 1 d . . .
N1 N 0.071(3) 0.551(2) 0.4324(10) 0.063 Uani 1 1 d . . .
H1A H -0.0111 0.4794 0.3950 0.076 Uiso 1 1 calc R . .
H1B H 0.1565 0.6193 0.4110 0.076 Uiso 1 1 calc R . .
C4 C -0.224(3) -0.237(2) 0.0818(10) 0.027 Uani 1 1 d . . .
C6 C 0.637(3) 0.165(2) 0.1179(11) 0.034 Uani 1 1 d . . .
H6A H 0.5930 0.2535 0.1402 0.041 Uiso 1 1 calc R . .
H6B H 0.5113 0.0855 0.0969 0.041 Uiso 1 1 calc R . .
C8 C 1.087(3) 0.257(2) 0.1447(10) 0.031 Uani 1 1 d . . .
H8A H 1.2167 0.3327 0.1656 0.038 Uiso 1 1 calc R . .
H8B H 1.1249 0.1675 0.1196 0.038 Uiso 1 1 calc R . .
C7 C 0.774(3) 0.200(2) 0.0546(10) 0.037 Uani 1 1 d . . .
H7A H 0.8041 0.1093 0.0278 0.044 Uiso 1 1 calc R . .
H7B H 0.7007 0.2411 0.0185 0.044 Uiso 1 1 calc R . .
C5 C 0.960(3) 0.2204(19) 0.2068(9) 0.025 Uani 1 1 d . . .
H5A H 1.0358 0.1757 0.2401 0.030 Uiso 1 1 calc R . .
H5B H 0.9392 0.3124 0.2363 0.030 Uiso 1 1 calc R . .
C15 C 0.546(2) 0.0842(16) 0.5124(8) 0.013 Uani 1 1 d . . .

loop_
_atom_site_aniso_label
_atom_site_aniso_U_11
_atom_site_aniso_U_22
_atom_site_aniso_U_33
_atom_site_aniso_U_23
_atom_site_aniso_U_13
_atom_site_aniso_U_12
In1 0.008 0.018 0.016 0.007 0.001 0.002
In2 0.011 0.012 0.016 0.003 0.001 0.003
P1 0.018 0.021 0.028 0.005 0.002 0.009
P2 0.012 0.019 0.021 0.003 0.003 0.005
P3 0.014 0.014 0.017 0.005 0.004 0.006
O1 0.035 0.020 0.020 0.003 -0.003 0.003
O2 0.006 0.006 0.056 -0.009 -0.004 0.004
O3 0.022 0.043 0.030 0.011 0.004 0.022
O4 0.107 0.012 0.012 0.002 0.029 0.025
O5 0.032 0.013 0.030 0.004 0.005 0.002
O6 0.024 0.020 0.006 0.005 -0.004 -0.002
O7 0.026 0.027 0.011 0.010 -0.001 0.007
O8 0.013 0.037 0.053 0.021 0.001 0.012
O9 0.032 0.045 0.037 0.023 0.001 0.008
O10 0.030 0.025 0.030 0.004 0.006 0.017
O11 0.018 0.025 0.024 0.004 -0.005 0.001
O12 0.055 0.023 0.015 0.003 0.008 0.018
O13 0.036 0.026 0.017 -0.004 0.007 0.006
O14 0.059 0.035 0.016 -0.001 0.018 0.021
O15 0.102 0.037 0.035 0.019 0.012 0.027
N2 0.049 0.030 0.021 0.008 0.016 0.016
N3 0.049 0.040 0.015 0.016 0.024 0.018
C2 0.011 0.041 0.022 0.002 0.005 0.013
C3 0.045 0.018 0.065 0.002 0.008 0.024
C1 0.027 0.016 0.045 0.018 -0.001 0.009
N1 0.076 0.078 0.019 0.010 -0.008 -0.009
C4 0.023 0.035 0.027 0.009 0.014 0.013
C6 0.041 0.038 0.027 0.007 0.006 0.015
C8 0.028 0.047 0.027 0.020 0.024 0.011
C7 0.048 0.057 0.020 0.019 0.006 0.032
C5 0.039 0.023 0.016 -0.005 0.004 0.018
C15 0.013 0.013 0.013 0.003 0.001 0.003

loop_
_atom_type_symbol
_atom_type_description
_atom_type_scat_dispersion_real
_atom_type_scat_dispersion_imag
_atom_type_scat_source
C C 0.0033 0.0016 'International Tables Vol C Tables 4.2.6.8 and 6.1.1.4'
H H 0.0000 0.0000 'International Tables Vol C Tables 4.2.6.8 and 6.1.1.4'
N N 0.0061 0.0033 'International Tables Vol C Tables 4.2.6.8 and 6.1.1.4'
O O 0.0106 0.0060 'International Tables Vol C Tables 4.2.6.8 and 6.1.1.4'
P P 0.1023 0.0942 'International Tables Vol C Tables 4.2.6.8 and 6.1.1.4'
S S 0.1246 0.1234 'International Tables Vol C Tables 4.2.6.8 and 6.1.1.4'
In In -0.7276 1.3100 'International Tables Vol C Tables 4.2.6.8 and 6.1.1.4'

loop_
_geom_angle_atom_site_label_1
_geom_angle_atom_site_label_2
_geom_angle_atom_site_label_3
_geom_angle
_geom_angle_site_symmetry_1
_geom_angle_site_symmetry_3
_geom_angle_publ_flag
O2 In1 O1 93.1(5) . . ?
O2 In1 O3 171.8(5) . . ?
O1 In1 O3 83.6(5) . . ?
O2 In1 O4 93.6(5) . . ?
O1 In1 O4 87.2(4) . . ?
O3 In1 O4 93.8(6) . . ?
O2 In1 O6 92.8(5) . . ?
O1 In1 O6 172.7(4) . . ?
O3 In1 O6 90.0(4) . . ?
O4 In1 O6 96.8(4) . . ?
O2 In1 O5 87.2(5) . . ?
O1 In1 O5 102.2(4) . . ?
O3 In1 O5 86.1(5) . . ?
O4 In1 O5 170.6(4) . . ?
O6 In1 O5 73.8(4) . . ?
O7 In2 O8 87.5(5) 1_445 1_455 ?
O7 In2 O12 96.2(4) 1_445 . ?
O8 In2 O12 98.0(5) 1_455 . ?
O7 In2 O9 88.4(5) 1_445 . ?
O8 In2 O9 170.5(5) 1_455 . ?
O12 In2 O9 91.0(5) . . ?
O7 In2 O11 90.1(4) 1_445 . ?
O8 In2 O11 90.9(5) 1_455 . ?
O12 In2 O11 169.3(5) . . ?
O9 In2 O11 80.5(5) . . ?
O7 In2 O10 164.3(4) 1_445 . ?
O8 In2 O10 89.1(5) 1_455 . ?
O12 In2 O10 99.4(5) . . ?
O9 In2 O10 92.5(5) . . ?
O11 In2 O10 74.7(4) . . ?
O4 P1 O8 118.8(9) . . ?
O4 P1 O9 112.1(9) . . ?
O8 P1 O9 107.0(7) . . ?
O12 P2 O3 115.0(8) . 1_455 ?
O12 P2 O2 111.4(7) . . ?
O3 P2 O2 112.5(7) 1_455 . ?
O13 P3 O7 116.0(7) . . ?
O13 P3 O1 112.0(7) . . ?
O7 P3 O1 107.4(7) . . ?
P3 O1 In1 128.3(7) . . ?
P2 O2 In1 134.0(6) . . ?
P2 O3 In1 137.8(8) 1_655 . ?
P1 O4 In1 135.1(9) . . ?
C15 O5 In1 113.2(10) . . ?
C15 O6 In1 115.9(9) 2_656 . ?
P3 O7 In2 134.0(7) . 1_665 ?
P1 O8 In2 140.9(8) . 1_655 ?
P1 O9 In2 132.7(9) . . ?
C4 O10 In2 116.4(11) . . ?
C1 O11 In2 114.5(11) . . ?
P2 O12 In2 136.4(8) . . ?
C5 N2 C6 113.6(14) . . ?
C8 N3 C7 111.8(14) . . ?
C3 C2 N1 112.8(16) . . ?
C2 C3 N1 109.2(15) . 2_566 ?
O14 C1 O11 126.3(16) . . ?
O14 C1 C4 117.6(15) . . ?
O11 C1 C4 116.1(17) . . ?
C2 N1 C3 107.9(15) . 2_566 ?
O15 C4 O10 125.4(18) . . ?
O15 C4 C1 119.9(17) . . ?
O10 C4 C1 114.7(15) . . ?
N2 C6 C7 111.0(15) . . ?
N3 C8 C5 111.8(15) . . ?
N3 C7 C6 108.3(15) . . ?
N2 C5 C8 111.7(15) . . ?
O5 C15 O6 123.0(14) . 2_656 ?
O5 C15 C15 120.4(17) . 2_656 ?
O6 C15 C15 116.3(16) 2_656 2_656 ?

loop_
_geom_bond_atom_site_label_1
_geom_bond_atom_site_label_2
_geom_bond_distance
_geom_bond_site_symmetry_2
_geom_bond_publ_flag
In1 O2 2.081(11) . ?
In1 O1 2.089(12) . ?
In1 O3 2.134(11) . ?
In1 O4 2.139(13) . ?
In1 O6 2.222(10) . ?
In1 O5 2.271(12) . ?
In2 O7 2.097(11) 1_445 ?
In2 O8 2.103(11) 1_455 ?
In2 O12 2.103(12) . ?
In2 O9 2.144(14) . ?
In2 O11 2.203(12) . ?
In2 O10 2.215(12) . ?
P1 O4 1.499(12) . ?
P1 O8 1.502(12) . ?
P1 O9 1.520(14) . ?
P2 O12 1.511(12) . ?
P2 O3 1.517(12) 1_455 ?
P2 O2 1.527(11) . ?
P3 O13 1.491(12) . ?
P3 O7 1.538(12) . ?
P3 O1 1.540(12) . ?
O3 P2 1.517(12) 1_655 ?
O5 C15 1.225(18) . ?
O6 C15 1.261(18) 2_656 ?
O7 In2 2.097(11) 1_665 ?
O8 In2 2.103(11) 1_655 ?
O10 C4 1.29(2) . ?
O11 C1 1.29(2) . ?
O14 C1 1.20(2) . ?
O15 C4 1.22(2) . ?
N2 C5 1.46(2) . ?
N2 C6 1.49(2) . ?
N3 C8 1.45(2) . ?
N3 C7 1.49(3) . ?
C2 C3 1.45(3) . ?
C2 N1 1.47(3) . ?
C3 N1 1.54(3) 2_566 ?
C1 C4 1.56(2) . ?
N1 C3 1.54(3) 2_566 ?
C6 C7 1.52(3) . ?
C8 C5 1.47(2) . ?
C15 O6 1.261(18) 2_656 ?
C15 C15 1.51(3) 2_656 ?
